data_4329329
loop_
_publ_author_name
'Clovis Piovezan'
'Jaqueline M. R. Silva'
'Ademir Neves'
'Adailton J. Bortoluzzi'
'Wolfgang Haase'
'Zbigniew Tomkowicz'
'Eduardo E. Castellano'
'Tessa C. S. Hough'
'Liane M. Rossi'

_publ_contact_author_address
;
    Depto. de Qu\'imica - UFSC
    88040 - 900 Florian\'opolis, SC
    Brazil
;
_publ_contact_author_email ademir@qmc.ufsc.br
_publ_contact_author_fax 55(48)37216888
_publ_contact_author_name 'Ademir Neves'
_publ_contact_author_phone 55(48)37216844
_publ_section_title
;
 Design of a Dinuclear Nickel(II) Bioinspired Hydrolase to Bind Covalently
 to Silica Surfaces: Synthesis, Magnetism, and Reactivity Studies
;
_journal_name_full 'Inorganic Chemistry'
_journal_page_first 6104
_journal_page_last 6115
_journal_paper_doi 10.1021/ic300018t
_journal_volume 51
_journal_year 2012
_chemical_formula_sum 'C59 H70 Cl N5 Ni2 O15.5'
_chemical_formula_weight 1250.07
_chemical_name_systematic
;
 ?
;
_space_group_IT_number 14
_symmetry_cell_setting monoclinic
_symmetry_space_group_name_Hall '-P 2ybc'
_symmetry_space_group_name_H-M 'P 1 21/c 1'
_atom_sites_solution_hydrogens geom
_atom_sites_solution_primary direct
_atom_sites_solution_secondary difmap
_audit_creation_method 'SHELXL97 and manual editing'
_cell_angle_alpha 90.00
_cell_angle_beta 97.235(2)
_cell_angle_gamma 90.00
_cell_formula_units_Z 4
_cell_length_a 14.7830(3)
_cell_length_b 18.4790(6)
_cell_length_c 22.9010(8)
_cell_measurement_reflns_used 10036
_cell_measurement_temperature 293(2)
_cell_measurement_theta_max 26.373
_cell_measurement_theta_min 2.546
_cell_volume 6206.2(3)
_computing_data_collection 'Collect (Bruker AXS BV, 1997-2004)'
_computing_structure_refinement 'SHELXL-97 (Sheldrick, 2008)'
_diffrn_ambient_temperature 293(2)
_diffrn_detector_area_resol_mean 9
_diffrn_measured_fraction_theta_full 0.977
_diffrn_measured_fraction_theta_max 0.977
_diffrn_measurement_device '95mm CCD camera on \k-goniostat'
_diffrn_measurement_device_type KappaCCD
_diffrn_measurement_method CCD
_diffrn_radiation_monochromator 'horizonally mounted graphite crystal'
_diffrn_radiation_source 'fine-focus sealed tube'
_diffrn_radiation_type MoK\a
_diffrn_radiation_wavelength 0.71073
_diffrn_reflns_av_R_equivalents 0.0725
_diffrn_reflns_av_sigmaI/netI 0.0563
_diffrn_reflns_limit_h_max 17
_diffrn_reflns_limit_h_min -17
_diffrn_reflns_limit_k_max 18
_diffrn_reflns_limit_k_min -21
_diffrn_reflns_limit_l_max 27
_diffrn_reflns_limit_l_min -24
_diffrn_reflns_number 30871
_diffrn_reflns_theta_full 25.00
_diffrn_reflns_theta_max 25.00
_diffrn_reflns_theta_min 2.61
_exptl_absorpt_coefficient_mu 0.718
_exptl_absorpt_correction_type none
_exptl_crystal_colour blue
_exptl_crystal_density_diffrn 1.338
_exptl_crystal_description fragment
_exptl_crystal_F_000 2624
_exptl_crystal_size_max 0.05
_exptl_crystal_size_mid 0.02
_exptl_crystal_size_min 0.02
_refine_diff_density_max 1.012
_refine_diff_density_min -0.727
_refine_diff_density_rms 0.097
_refine_ls_extinction_method none
_refine_ls_goodness_of_fit_ref 1.080
_refine_ls_hydrogen_treatment constr
_refine_ls_matrix_type full
_refine_ls_number_parameters 764
_refine_ls_number_reflns 10685
_refine_ls_number_restraints 52
_refine_ls_restrained_S_all 1.087
_refine_ls_R_factor_all 0.1150
_refine_ls_R_factor_gt 0.0915
_refine_ls_shift/su_max 0.001
_refine_ls_shift/su_mean 0.000
_refine_ls_structure_factor_coef Fsqd
_refine_ls_weighting_details 'calc w=1/[\s^2^(Fo^2^)+(0.1108P)^2^+20.6819P] where P=(Fo^2^+2Fc^2^)/3'
_refine_ls_weighting_scheme calc
_refine_ls_wR_factor_gt 0.2436
_refine_ls_wR_factor_ref 0.2653
_reflns_number_gt 8137
_reflns_number_total 10685
_reflns_threshold_expression >2\s(I)
_cod_data_source_file ic300018t_si_002.cif
_cod_data_source_block Complex_1b
_cod_original_sg_symbol_H-M 'P 21/c'
_cod_original_formula_sum 'C59 H70 Cl N5 Ni2 O15.50'
_cod_database_code 4329329

loop_
_symmetry_equiv_pos_as_xyz
'x, y, z'
'-x, y+1/2, -z+1/2'
'-x, -y, -z'
'x, -y-1/2, z-1/2'

loop_
_atom_site_label
_atom_site_type_symbol
_atom_site_fract_x
_atom_site_fract_y
_atom_site_fract_z
_atom_site_U_iso_or_equiv
_atom_site_adp_type
_atom_site_occupancy
_atom_site_symmetry_multiplicity
_atom_site_calc_flag
_atom_site_refinement_flags
Ni1 Ni 0.29578(5) 0.38555(4) 0.50877(4) 0.0527(3) Uani 1 1 d .
Ni2 Ni 0.29668(5) 0.24145(5) 0.41675(4) 0.0525(3) Uani 1 1 d .
O10 O 0.2304(3) 0.2974(2) 0.47527(18) 0.0480(9) Uani 1 1 d .
O20 O 0.1786(3) 0.4539(2) 0.4805(2) 0.0626(12) Uani 1 1 d .
O21 O 0.1121(4) 0.4751(3) 0.3729(3) 0.0847(17) Uani 1 1 d .
O1W O 0.3643(3) 0.1932(3) 0.3521(2) 0.0669(13) Uani 1 1 d .
H1WA H 0.3598 0.1411 0.3448 0.080 Uiso 1 1 d R
N1 N 0.2423(4) 0.3703(3) 0.5895(2) 0.0544(13) Uani 1 1 d .
C2 C 0.2310(5) 0.2912(4) 0.6000(3) 0.0571(16) Uani 1 1 d .
H2A H 0.2168 0.2841 0.6398 0.069 Uiso 1 1 calc R
H2B H 0.2883 0.2669 0.5967 0.069 Uiso 1 1 calc R
C3 C 0.0923(4) 0.2456(3) 0.3933(3) 0.0502(14) Uani 1 1 d .
H3A H 0.0347 0.2291 0.3726 0.060 Uiso 1 1 calc R
H3B H 0.0961 0.2973 0.3868 0.060 Uiso 1 1 calc R
N4 N 0.1672(3) 0.2098(3) 0.3667(2) 0.0507(12) Uani 1 1 d .
C11 C 0.1574(4) 0.2571(3) 0.5576(3) 0.0495(14) Uani 1 1 d .
C12 C 0.1619(4) 0.2633(3) 0.4972(3) 0.0469(14) Uani 1 1 d .
C13 C 0.0911(4) 0.2330(3) 0.4576(3) 0.0456(13) Uani 1 1 d .
C14 C 0.0218(4) 0.1952(3) 0.4801(3) 0.0489(14) Uani 1 1 d .
H14 H -0.0243 0.1748 0.4537 0.059 Uiso 1 1 calc R
C15 C 0.0181(4) 0.1865(3) 0.5390(3) 0.0525(15) Uani 1 1 d .
C16 C 0.0877(4) 0.2198(3) 0.5772(3) 0.0544(15) Uani 1 1 d .
H16 H 0.0862 0.2161 0.6176 0.065 Uiso 1 1 calc R
C17 C -0.0578(5) 0.1443(4) 0.5621(4) 0.073(2) Uani 1 1 d .
H17A H -0.1131 0.1498 0.5356 0.110 Uiso 1 1 calc R
H17B H -0.0669 0.1623 0.6003 0.110 Uiso 1 1 calc R
H17C H -0.0415 0.0940 0.5651 0.110 Uiso 1 1 calc R
C20 C 0.1570(5) 0.4118(4) 0.5957(3) 0.0619(17) Uani 1 1 d .
H20A H 0.1728 0.4625 0.6010 0.074 Uiso 1 1 calc R
H20B H 0.1337 0.3956 0.6313 0.074 Uiso 1 1 calc R
C21 C 0.0818(5) 0.4055(3) 0.5454(3) 0.0581(17) Uani 1 1 d .
C22 C 0.0933(4) 0.4287(3) 0.4894(3) 0.0555(16) Uani 1 1 d .
C23 C 0.0239(5) 0.4274(4) 0.4439(4) 0.0617(17) Uani 1 1 d .
C24 C -0.0621(5) 0.4022(4) 0.4544(4) 0.0648(19) Uani 1 1 d .
H24 H -0.1095 0.4015 0.4236 0.078 Uiso 1 1 calc R
C25 C -0.0777(5) 0.3790(4) 0.5082(4) 0.0629(18) Uani 1 1 d .
C26 C -0.0044(4) 0.3800(3) 0.5536(3) 0.0590(17) Uani 1 1 d .
H26 H -0.0138 0.3630 0.5906 0.071 Uiso 1 1 calc R
C27 C 0.0374(6) 0.4520(4) 0.3850(4) 0.077(2) Uani 1 1 d .
H27 H -0.0116 0.4503 0.3553 0.093 Uiso 1 1 calc R
C28 C -0.1686(5) 0.3514(5) 0.5218(4) 0.082(2) Uani 1 1 d .
H28A H -0.2145 0.3621 0.4895 0.123 Uiso 1 1 calc R
H28B H -0.1839 0.3744 0.5568 0.123 Uiso 1 1 calc R
H28C H -0.1652 0.3000 0.5278 0.123 Uiso 1 1 calc R
C30 C 0.3157(5) 0.3983(4) 0.6332(3) 0.0651(18) Uani 1 1 d .
H30A H 0.3632 0.3621 0.6405 0.078 Uiso 1 1 calc R
H30B H 0.2915 0.4074 0.6700 0.078 Uiso 1 1 calc R
C31 C 0.3557(5) 0.4664(4) 0.6128(4) 0.0683(19) Uani 1 1 d .
N32 N 0.3565(4) 0.4726(3) 0.5550(3) 0.0624(15) Uani 1 1 d .
C33 C 0.3964(5) 0.5309(4) 0.5332(4) 0.076(2) Uani 1 1 d .
H33 H 0.3962 0.5352 0.4927 0.091 Uiso 1 1 calc R
C34 C 0.4366(6) 0.5832(5) 0.5692(5) 0.090(3) Uani 1 1 d .
H34 H 0.4625 0.6235 0.5535 0.108 Uiso 1 1 calc R
C35 C 0.4387(7) 0.5758(6) 0.6290(6) 0.107(3) Uani 1 1 d .
H35 H 0.4687 0.6099 0.6543 0.128 Uiso 1 1 calc R
C36 C 0.3962(6) 0.5180(5) 0.6512(4) 0.088(3) Uani 1 1 d .
H36 H 0.3947 0.5135 0.6916 0.105 Uiso 1 1 calc R
C40 C 0.1612(4) 0.1307(4) 0.3733(3) 0.0551(15) Uani 1 1 d .
H40A H 0.1914 0.1074 0.3431 0.066 Uiso 1 1 calc R
H40B H 0.0976 0.1162 0.3676 0.066 Uiso 1 1 calc R
C41 C 0.2045(4) 0.1052(3) 0.4333(3) 0.0525(15) Uani 1 1 d .
N42 N 0.2758(3) 0.1431(3) 0.4578(2) 0.0533(13) Uani 1 1 d .
C43 C 0.3172(5) 0.1210(4) 0.5104(3) 0.0622(17) Uani 1 1 d .
H43 H 0.3671 0.1472 0.5279 0.075 Uiso 1 1 calc R
C44 C 0.2893(5) 0.0618(4) 0.5395(3) 0.073(2) Uani 1 1 d .
H44 H 0.3196 0.0482 0.5759 0.088 Uiso 1 1 calc R
C45 C 0.2150(6) 0.0225(4) 0.5134(4) 0.079(2) Uani 1 1 d .
H45 H 0.1944 -0.0179 0.5320 0.095 Uiso 1 1 calc R
C46 C 0.1726(5) 0.0446(4) 0.4595(4) 0.0691(19) Uani 1 1 d .
H46 H 0.1229 0.0191 0.4409 0.083 Uiso 1 1 calc R
C50 C 0.1641(4) 0.2314(4) 0.3042(3) 0.0625(18) Uani 1 1 d .
H50A H 0.2130 0.2069 0.2877 0.075 Uiso 1 1 calc R
H50B H 0.1759 0.2830 0.3026 0.075 Uiso 1 1 calc R
C51 C 0.0751(4) 0.2155(4) 0.2656(3) 0.0567(16) Uani 1 1 d .
C52 C 0.0546(6) 0.1474(4) 0.2440(3) 0.073(2) Uani 1 1 d .
H52 H 0.0966 0.1100 0.2517 0.087 Uiso 1 1 calc R
C53 C -0.0291(7) 0.1342(5) 0.2107(3) 0.089(3) Uani 1 1 d .
H53 H -0.0433 0.0877 0.1970 0.107 Uiso 1 1 calc R
C54 C -0.0899(6) 0.1880(6) 0.1979(4) 0.092(3) Uani 1 1 d .
H54 H -0.1452 0.1785 0.1751 0.110 Uiso 1 1 calc R
C55 C -0.0711(6) 0.2556(6) 0.2179(4) 0.091(3) Uani 1 1 d .
H55 H -0.1131 0.2926 0.2089 0.109 Uiso 1 1 calc R
C56 C 0.0116(5) 0.2697(4) 0.2522(3) 0.0674(19) Uani 1 1 d .
H56 H 0.0243 0.3163 0.2663 0.081 Uiso 1 1 calc R
O61 O 0.4101(3) 0.3292(3) 0.5384(2) 0.0590(11) Uani 1 1 d .
O62 O 0.4222(3) 0.2531(3) 0.4647(2) 0.0664(13) Uani 1 1 d .
C60 C 0.4498(4) 0.2818(4) 0.5129(3) 0.0556(16) Uani 1 1 d .
C61 C 0.5404(4) 0.2544(4) 0.5437(3) 0.0599(17) Uani 1 1 d .
C62 C 0.5856(5) 0.2004(5) 0.5206(4) 0.088(3) Uani 1 1 d .
H62 H 0.5619 0.1803 0.4847 0.105 Uiso 1 1 calc R
C63 C 0.6676(5) 0.1742(5) 0.5498(5) 0.093(3) Uani 1 1 d .
H63 H 0.6991 0.1383 0.5324 0.111 Uiso 1 1 calc R
C64 C 0.7010(6) 0.2000(6) 0.6022(5) 0.096(3) Uani 1 1 d .
H64 H 0.7545 0.1814 0.6223 0.116 Uiso 1 1 calc R
C65 C 0.6559(7) 0.2536(9) 0.6254(5) 0.134(5) Uani 1 1 d .
H65 H 0.6787 0.2721 0.6621 0.161 Uiso 1 1 calc R
C66 C 0.5751(6) 0.2825(7) 0.5958(5) 0.107(4) Uani 1 1 d .
H66 H 0.5458 0.3206 0.6122 0.129 Uiso 1 1 calc R
O71 O 0.3306(3) 0.4237(3) 0.4319(2) 0.0647(12) Uani 1 1 d .
O72 O 0.3062(3) 0.3328(3) 0.3688(2) 0.0616(12) Uani 1 1 d .
C70 C 0.3209(4) 0.3975(4) 0.3818(4) 0.0587(17) Uani 1 1 d .
C71 C 0.3247(6) 0.4482(5) 0.3297(4) 0.084(3) Uani 1 1 d .
C72 C 0.3190(8) 0.4170(8) 0.2741(4) 0.114(4) Uani 1 1 d .
H72 H 0.3174 0.3670 0.2693 0.137 Uiso 1 1 calc R
C73 C 0.3155(11) 0.4651(13) 0.2236(6) 0.167(7) Uani 1 1 d .
H73 H 0.3024 0.4477 0.1854 0.201 Uiso 1 1 calc R
C74 C 0.332(2) 0.5380(15) 0.2344(11) 0.249(14) Uani 1 1 d .
H74 H 0.3421 0.5684 0.2035 0.299 Uiso 1 1 calc R
C75 C 0.335(2) 0.5651(10) 0.2886(10) 0.262(15) Uani 1 1 d .
H75 H 0.3373 0.6151 0.2935 0.315 Uiso 1 1 calc R
C76 C 0.3339(12) 0.5215(7) 0.3379(7) 0.163(7) Uani 1 1 d .
H76 H 0.3394 0.5414 0.3754 0.196 Uiso 1 1 calc R
O80 O 0.3834(5) 1.0491(4) 0.3396(4) 0.118(3) Uani 1 1 d .
C81 C 0.4256(7) 0.9990(6) 0.3830(6) 0.114(4) Uani 1 1 d .
H81 H 0.3800 0.9811 0.4070 0.137 Uiso 1 1 calc R
C82 C 0.4987(8) 1.0450(8) 0.4222(6) 0.143(5) Uani 1 1 d .
H82A H 0.4690 1.0832 0.4410 0.214 Uiso 1 1 calc R
H82B H 0.5407 1.0656 0.3980 0.214 Uiso 1 1 calc R
H82C H 0.5313 1.0146 0.4516 0.214 Uiso 1 1 calc R
C83 C 0.4663(8) 0.9371(7) 0.3539(7) 0.141(5) Uani 1 1 d .
H83A H 0.4189 0.9102 0.3309 0.212 Uiso 1 1 calc R
H83B H 0.4980 0.9061 0.3833 0.212 Uiso 1 1 calc R
H83C H 0.5084 0.9550 0.3286 0.212 Uiso 1 1 calc R
N100 N 0.0835(8) 0.5524(7) 0.1217(5) 0.138(4) Uani 1 1 d .
C101 C 0.0771(7) 0.5109(7) 0.1594(5) 0.100(3) Uani 1 1 d .
C102 C 0.0746(10) 0.4608(7) 0.2045(6) 0.136(4) Uani 1 1 d .
H10C H 0.0998 0.4157 0.1934 0.204 Uiso 1 1 calc R
H10D H 0.0126 0.4535 0.2116 0.204 Uiso 1 1 calc R
10E H 0.1097 0.4786 0.2397 0.204 Uiso 1 1 calc R
Cl1 Cl 0.80303(16) 0.44659(12) 0.24816(13) 0.0934(7) Uani 1 1 d D
O1P O 0.7426(6) 0.3906(4) 0.2359(4) 0.136(3) Uani 1 1 d .
O2P O 0.7619(6) 0.5151(4) 0.2469(3) 0.119(3) Uani 1 1 d .
O3P O 0.8325(10) 0.4462(8) 0.1859(5) 0.112(5) Uani 0.542(15) 1 d PDU
O3P' O 0.8984(10) 0.4467(18) 0.2439(9) 0.161(9) Uani 0.458(15) 1 d PDU
O4P' O 0.8061(12) 0.4314(9) 0.3148(5) 0.119(7) Uani 0.458(15) 1 d PDU
O4P O 0.8887(10) 0.4429(17) 0.2823(8) 0.169(8) Uani 0.542(15) 1 d PDU
O2W O 0.6917(13) 0.2853(10) 0.3378(16) 0.266(19) Uani 0.50 1 d P
O2W' O 0.8019(18) 0.2466(9) 0.3539(10) 0.179(9) Uani 0.50 1 d P
O3W O 0.7332(19) 0.1751(14) 0.3946(8) 0.195(11) Uani 0.50 1 d P
O90 O 0.4949(10) 0.7485(8) 0.6871(6) 0.219(7) Uani 1 1 d D
C91 C 0.511(3) 0.757(2) 0.7505(10) 0.311(16) Uiso 1 1 d D
H91 H 0.4731 0.7277 0.7737 0.374 Uiso 1 1 calc R
C92 C 0.498(3) 0.839(2) 0.7510(18) 0.40(2) Uiso 1 1 d D
H92A H 0.4378 0.8510 0.7322 0.595 Uiso 1 1 calc R
H92B H 0.5425 0.8621 0.7303 0.595 Uiso 1 1 calc R
H92C H 0.5043 0.8563 0.7910 0.595 Uiso 1 1 calc R
C93 C 0.612(3) 0.748(3) 0.765(2) 0.53(4) Uiso 1 1 d D
H93A H 0.6272 0.6977 0.7676 0.802 Uiso 1 1 calc R
H93B H 0.6319 0.7714 0.8018 0.802 Uiso 1 1 calc R
H93C H 0.6418 0.7702 0.7344 0.802 Uiso 1 1 calc R

loop_
_atom_site_aniso_label
_atom_site_aniso_U_11
_atom_site_aniso_U_22
_atom_site_aniso_U_33
_atom_site_aniso_U_23
_atom_site_aniso_U_13
_atom_site_aniso_U_12
Ni1 0.0442(4) 0.0489(5) 0.0648(5) 0.0005(4) 0.0058(4) -0.0051(3)
Ni2 0.0385(4) 0.0627(5) 0.0549(5) 0.0009(4) 0.0003(3) 0.0047(4)
O10 0.047(2) 0.043(2) 0.054(2) -0.0012(18) 0.0043(18) -0.0088(18)
O20 0.048(2) 0.048(2) 0.093(4) 0.008(2) 0.014(2) 0.000(2)
O21 0.077(4) 0.084(4) 0.095(4) 0.034(3) 0.018(3) 0.023(3)
O1W 0.056(3) 0.076(3) 0.068(3) -0.006(3) 0.006(2) 0.011(2)
N1 0.049(3) 0.053(3) 0.060(3) -0.006(2) 0.003(2) -0.011(2)
C2 0.054(4) 0.062(4) 0.054(4) -0.002(3) 0.003(3) -0.009(3)
C3 0.039(3) 0.052(3) 0.057(4) -0.001(3) -0.001(3) 0.002(3)
N4 0.047(3) 0.055(3) 0.049(3) 0.002(2) 0.002(2) 0.006(2)
C11 0.049(3) 0.047(3) 0.052(4) -0.004(3) 0.004(3) -0.007(3)
C12 0.039(3) 0.042(3) 0.059(4) 0.000(3) 0.003(3) -0.002(2)
C13 0.040(3) 0.045(3) 0.050(3) -0.002(3) 0.000(2) 0.005(2)
C14 0.041(3) 0.041(3) 0.063(4) -0.003(3) 0.002(3) -0.004(2)
C15 0.050(3) 0.046(3) 0.062(4) 0.000(3) 0.010(3) -0.004(3)
C16 0.061(4) 0.049(3) 0.055(4) -0.002(3) 0.012(3) -0.003(3)
C17 0.069(5) 0.072(5) 0.080(5) 0.002(4) 0.016(4) -0.028(4)
C20 0.060(4) 0.056(4) 0.072(5) -0.012(3) 0.015(3) -0.011(3)
C21 0.057(4) 0.041(3) 0.079(5) -0.009(3) 0.019(3) 0.000(3)
C22 0.051(4) 0.037(3) 0.079(5) -0.002(3) 0.012(3) 0.001(3)
C23 0.056(4) 0.043(3) 0.086(5) 0.004(3) 0.007(4) 0.007(3)
C24 0.050(4) 0.047(4) 0.094(6) 0.005(4) -0.002(4) 0.009(3)
C25 0.048(4) 0.043(3) 0.097(6) -0.003(4) 0.006(4) -0.001(3)
C26 0.048(4) 0.046(3) 0.084(5) -0.003(3) 0.014(3) -0.005(3)
C27 0.078(5) 0.063(5) 0.089(6) 0.018(4) 0.005(4) 0.015(4)
C28 0.050(4) 0.073(5) 0.122(7) -0.002(5) 0.009(4) -0.011(4)
C30 0.059(4) 0.071(5) 0.064(4) -0.014(4) 0.003(3) -0.016(3)
C31 0.047(4) 0.078(5) 0.080(5) -0.012(4) 0.007(3) -0.011(3)
N32 0.045(3) 0.050(3) 0.091(5) -0.005(3) 0.007(3) -0.012(2)
C33 0.054(4) 0.057(4) 0.118(7) 0.000(4) 0.012(4) -0.008(3)
C34 0.067(5) 0.066(5) 0.136(9) -0.005(5) 0.006(5) -0.031(4)
C35 0.087(7) 0.086(7) 0.144(10) -0.031(7) 0.001(6) -0.033(5)
C36 0.077(5) 0.088(6) 0.098(6) -0.029(5) 0.007(5) -0.030(5)
C40 0.048(3) 0.060(4) 0.055(4) -0.011(3) -0.003(3) 0.005(3)
C41 0.052(4) 0.050(4) 0.055(4) 0.001(3) 0.000(3) 0.009(3)
N42 0.044(3) 0.055(3) 0.057(3) -0.002(2) -0.007(2) 0.008(2)
C43 0.066(4) 0.067(4) 0.050(4) 0.005(3) -0.006(3) 0.016(3)
C44 0.074(5) 0.078(5) 0.063(5) 0.011(4) -0.012(4) 0.020(4)
C45 0.093(6) 0.062(5) 0.080(5) 0.017(4) 0.004(5) 0.008(4)
C46 0.067(4) 0.057(4) 0.080(5) 0.003(4) -0.005(4) 0.001(3)
C50 0.048(4) 0.079(5) 0.060(4) 0.004(3) 0.005(3) 0.009(3)
C51 0.055(4) 0.072(4) 0.042(3) -0.002(3) 0.000(3) 0.015(3)
C52 0.100(6) 0.074(5) 0.042(4) -0.003(3) -0.002(4) 0.020(4)
C53 0.129(8) 0.082(6) 0.051(4) -0.017(4) -0.010(5) -0.015(6)
C54 0.072(5) 0.130(9) 0.067(5) -0.022(6) -0.019(4) -0.004(6)
C55 0.074(5) 0.126(8) 0.065(5) -0.013(5) -0.020(4) 0.034(5)
C56 0.078(5) 0.064(4) 0.055(4) -0.003(3) -0.011(3) 0.011(4)
O61 0.046(2) 0.059(3) 0.069(3) -0.003(2) -0.004(2) -0.002(2)
O62 0.042(2) 0.082(3) 0.072(3) -0.010(3) -0.005(2) 0.007(2)
C60 0.040(3) 0.058(4) 0.066(4) 0.009(3) -0.005(3) -0.005(3)
C61 0.037(3) 0.062(4) 0.078(5) 0.010(3) -0.002(3) -0.006(3)
C62 0.055(4) 0.089(6) 0.112(7) -0.011(5) -0.019(4) 0.010(4)
C63 0.049(4) 0.097(6) 0.125(8) 0.001(6) -0.015(5) 0.017(4)
C64 0.049(5) 0.135(9) 0.100(7) 0.027(6) -0.010(5) 0.008(5)
C65 0.067(6) 0.238(16) 0.087(7) -0.025(8) -0.030(5) 0.040(8)
C66 0.056(5) 0.163(10) 0.095(7) -0.027(7) -0.017(5) 0.012(6)
O71 0.061(3) 0.064(3) 0.071(3) 0.004(3) 0.016(2) -0.009(2)
O72 0.053(3) 0.072(3) 0.061(3) 0.006(2) 0.012(2) -0.003(2)
C70 0.040(3) 0.058(4) 0.080(5) 0.010(4) 0.013(3) 0.000(3)
C71 0.070(5) 0.101(7) 0.086(6) 0.024(5) 0.025(4) 0.009(5)
C72 0.116(8) 0.155(10) 0.077(6) 0.037(7) 0.036(6) 0.014(7)
C73 0.160(13) 0.26(2) 0.094(9) 0.057(12) 0.046(9) -0.011(14)
C74 0.39(4) 0.21(2) 0.18(2) 0.116(19) 0.15(2) 0.08(2)
C75 0.50(4) 0.137(14) 0.186(18) 0.090(14) 0.18(2) 0.075(19)
C76 0.28(2) 0.087(8) 0.136(11) 0.051(8) 0.077(12) 0.025(10)
O80 0.099(5) 0.079(4) 0.164(7) 0.003(4) -0.027(5) 0.026(4)
C81 0.089(7) 0.093(7) 0.168(11) 0.038(7) 0.042(7) 0.029(6)
C82 0.080(7) 0.185(14) 0.159(12) 0.000(10) -0.004(7) 0.048(8)
C83 0.097(8) 0.099(8) 0.228(16) 0.025(9) 0.020(9) 0.028(7)
N100 0.153(10) 0.136(9) 0.120(8) 0.026(7) 0.003(7) 0.029(7)
C101 0.089(7) 0.104(8) 0.102(8) 0.004(6) -0.009(6) 0.011(6)
C102 0.161(12) 0.122(10) 0.129(10) 0.017(8) 0.027(9) -0.013(9)
Cl1 0.0780(14) 0.0648(12) 0.134(2) -0.0078(12) -0.0011(13) 0.0010(10)
O1P 0.143(7) 0.093(5) 0.159(8) -0.029(5) -0.028(6) -0.021(5)
O2P 0.175(7) 0.071(4) 0.121(6) -0.001(4) 0.049(5) 0.015(4)
O3P 0.127(11) 0.133(11) 0.083(9) -0.014(8) 0.036(8) 0.000(8)
O3P' 0.146(16) 0.194(18) 0.137(19) 0.008(19) 0.001(14) 0.034(14)
O4P' 0.133(14) 0.120(12) 0.090(11) -0.012(9) -0.044(9) 0.031(10)
O4P 0.133(14) 0.232(18) 0.128(16) -0.012(17) -0.038(12) -0.011(13)
O2W 0.132(15) 0.103(12) 0.60(5) 0.15(2) 0.21(2) 0.015(11)
O2W' 0.26(3) 0.098(12) 0.164(18) 0.066(12) -0.018(17) 0.025(14)
O3W 0.29(3) 0.21(2) 0.087(12) -0.008(13) 0.019(15) -0.08(2)
O90 0.218(13) 0.255(15) 0.198(12) -0.131(11) 0.082(10) -0.058(10)

loop_
_atom_type_symbol
_atom_type_description
_atom_type_scat_dispersion_real
_atom_type_scat_dispersion_imag
_atom_type_scat_source
C C 0.0033 0.0016 'International Tables Vol C Tables 4.2.6.8 and 6.1.1.4'
Cl Cl 0.1484 0.1585 'International Tables Vol C Tables 4.2.6.8 and 6.1.1.4'
N N 0.0061 0.0033 'International Tables Vol C Tables 4.2.6.8 and 6.1.1.4'
Ni Ni 0.3393 1.1124 'International Tables Vol C Tables 4.2.6.8 and 6.1.1.4'
O O 0.0106 0.0060 'International Tables Vol C Tables 4.2.6.8 and 6.1.1.4'
H H 0.0000 0.0000 'International Tables Vol C Tables 4.2.6.8 and 6.1.1.4'

loop_
_geom_angle_atom_site_label_1
_geom_angle_atom_site_label_2
_geom_angle_atom_site_label_3
_geom_angle
_geom_angle_publ_flag
O10 Ni1 O71 96.55(19) y
O10 Ni1 O61 93.02(18) y
O71 Ni1 O61 100.2(2) y
O10 Ni1 N32 171.5(2) y
O71 Ni1 N32 91.9(2) y
O61 Ni1 N32 86.5(2) y
O10 Ni1 N1 90.63(18) y
O71 Ni1 N1 165.8(2) y
O61 Ni1 N1 91.5(2) y
N32 Ni1 N1 80.9(2) y
O10 Ni1 O20 91.72(17) y
O71 Ni1 O20 79.54(19) y
O61 Ni1 O20 175.25(19) y
N32 Ni1 O20 88.8(2) y
N1 Ni1 O20 88.1(2) y
O72 Ni2 O10 90.32(18) y
O72 Ni2 O62 94.8(2) y
O10 Ni2 O62 94.18(18) y
O72 Ni2 N42 173.2(2) y
O10 Ni2 N42 92.02(19) y
O62 Ni2 N42 91.5(2) y
O72 Ni2 O1W 84.2(2) y
O10 Ni2 O1W 174.52(19) y
O62 Ni2 O1W 86.70(19) y
N42 Ni2 O1W 93.4(2) y
O72 Ni2 N4 93.15(19) y
O10 Ni2 N4 91.07(17) y
O62 Ni2 N4 170.5(2) y
N42 Ni2 N4 80.42(19) y
O1W Ni2 N4 88.83(19) y
C12 O10 Ni1 126.2(4) ?
C12 O10 Ni2 117.0(4) ?
Ni1 O10 Ni2 114.62(19) y
C22 O20 Ni1 117.9(4) ?
C30 N1 C2 108.8(5) ?
C30 N1 C20 108.2(5) ?
C2 N1 C20 111.9(5) ?
C30 N1 Ni1 102.8(4) ?
C2 N1 Ni1 109.3(4) ?
C20 N1 Ni1 115.2(4) ?
N1 C2 C11 113.2(5) ?
N4 C3 C13 116.0(5) ?
C40 N4 C50 111.9(5) ?
C40 N4 C3 110.0(5) ?
C50 N4 C3 110.0(5) ?
C40 N4 Ni2 105.8(4) ?
C50 N4 Ni2 110.7(4) ?
C3 N4 Ni2 108.4(4) ?
C16 C11 C12 120.1(6) ?
C16 C11 C2 121.1(6) ?
C12 C11 C2 118.9(5) ?
O10 C12 C11 122.8(5) ?
O10 C12 C13 118.6(6) ?
C11 C12 C13 118.6(5) ?
C14 C13 C12 118.9(6) ?
C14 C13 C3 122.9(5) ?
C12 C13 C3 118.2(5) ?
C15 C14 C13 123.1(6) ?
C14 C15 C16 116.5(6) ?
C14 C15 C17 121.9(6) ?
C16 C15 C17 121.7(6) ?
C11 C16 C15 122.8(6) ?
N1 C20 C21 115.9(5) ?
C22 C21 C26 116.8(7) ?
C22 C21 C20 121.5(6) ?
C26 C21 C20 121.5(7) ?
C23 C22 C21 122.3(6) ?
C23 C22 O20 120.3(6) ?
C21 C22 O20 117.5(6) ?
C22 C23 C24 119.0(7) ?
C22 C23 C27 121.4(7) ?
C24 C23 C27 119.6(7) ?
C25 C24 C23 121.6(7) ?
C24 C25 C26 117.8(6) ?
C24 C25 C28 123.8(7) ?
C26 C25 C28 118.4(7) ?
C21 C26 C25 122.5(7) ?
O21 C27 C23 122.7(8) ?
N1 C30 C31 111.8(6) ?
N32 C31 C36 121.2(8) ?
N32 C31 C30 115.9(6) ?
C36 C31 C30 122.7(8) ?
C31 N32 C33 119.7(7) ?
C31 N32 Ni1 112.7(5) ?
C33 N32 Ni1 127.6(6) ?
N32 C33 C34 121.3(9) ?
C33 C34 C35 119.2(9) ?
C36 C35 C34 119.7(9) ?
C35 C36 C31 118.9(10) ?
N4 C40 C41 112.2(5) ?
N42 C41 C46 122.7(6) ?
N42 C41 C40 116.1(6) ?
C46 C41 C40 121.2(6) ?
C41 N42 C43 117.7(6) ?
C41 N42 Ni2 115.0(4) ?
C43 N42 Ni2 126.3(5) ?
N42 C43 C44 123.2(7) ?
C43 C44 C45 118.6(7) ?
C46 C45 C44 118.5(8) ?
C45 C46 C41 119.3(7) ?
N4 C50 C51 115.4(6) ?
C52 C51 C56 118.3(7) ?
C52 C51 C50 121.5(6) ?
C56 C51 C50 120.2(7) ?
C51 C52 C53 119.9(8) ?
C54 C53 C52 120.9(8) ?
C55 C54 C53 120.4(8) ?
C54 C55 C56 119.7(8) ?
C51 C56 C55 120.8(8) ?
C60 O61 Ni1 129.0(4) ?
C60 O62 Ni2 134.0(4) ?
O61 C60 O62 126.5(6) ?
O61 C60 C61 117.3(6) ?
O62 C60 C61 116.2(6) ?
C66 C61 C62 118.8(8) ?
C66 C61 C60 120.0(8) ?
C62 C61 C60 121.2(7) ?
C61 C62 C63 120.9(9) ?
C64 C63 C62 120.7(9) ?
C63 C64 C65 118.5(9) ?
C64 C65 C66 121.7(10) ?
C61 C66 C65 119.3(10) ?
C70 O71 Ni1 131.1(5) ?
C70 O72 Ni2 133.7(5) ?
O71 C70 O72 126.6(7) ?
O71 C70 C71 118.3(7) ?
O72 C70 C71 115.2(8) ?
C76 C71 C72 121.9(10) ?
C76 C71 C70 120.9(10) ?
C72 C71 C70 117.3(9) ?
C71 C72 C73 117.8(14) ?
C74 C73 C72 117.6(17) ?
C75 C74 C73 121.0(16) ?
C74 C75 C76 122.3(19) ?
C71 C76 C75 118.3(16) ?
O80 C81 C83 110.4(11) ?
O80 C81 C82 104.8(9) ?
C83 C81 C82 112.6(10) ?
N100 C101 C102 176.9(13) ?
O1P Cl1 O4P 126.5(13) ?
O1P Cl1 O2P 114.0(5) ?
O4P Cl1 O2P 114.4(13) ?
O1P Cl1 O3P' 127.6(14) ?
O4P Cl1 O3P' 37.6(11) ?
O2P Cl1 O3P' 115.3(14) ?
O1P Cl1 O3P 93.4(7) ?
O4P Cl1 O3P 100.1(9) ?
O2P Cl1 O3P 99.0(7) ?
O3P' Cl1 O3P 62.6(8) ?
O1P Cl1 O4P' 90.2(8) ?
O4P Cl1 O4P' 61.9(8) ?
O2P Cl1 O4P' 98.2(7) ?
O3P' Cl1 O4P' 99.3(10) ?
O3P Cl1 O4P' 159.2(9) ?
Cl1 O3P O3P' 55.0(7) ?
O4P O3P' Cl1 69.8(13) ?
O4P O3P' O3P 132.0(16) ?
Cl1 O3P' O3P 62.4(7) ?
O4P O4P' Cl1 54.4(6) ?
O3P' O4P Cl1 72.5(12) ?
O3P' O4P O4P' 135.8(15) ?
Cl1 O4P O4P' 63.7(7) ?
O90 C91 C93 104(3) ?
O90 C91 C92 96(3) ?
C93 C91 C92 103(4) ?

loop_
_geom_bond_atom_site_label_1
_geom_bond_atom_site_label_2
_geom_bond_distance
_geom_bond_publ_flag
Ni1 Ni2 3.3968(12) y
Ni1 O10 1.997(4) y
Ni1 O71 2.022(5) y
Ni1 O61 2.028(5) y
Ni1 N32 2.068(6) y
Ni1 N1 2.119(5) y
Ni1 O20 2.175(5) y
Ni2 O72 2.029(5) y
Ni2 O10 2.039(4) y
Ni2 O62 2.044(5) y
Ni2 N42 2.087(6) y
Ni2 O1W 2.089(5) y
Ni2 N4 2.184(5) y
O10 C12 1.343(7) ?
O20 C22 1.384(8) ?
O21 C27 1.247(10) ?
N1 C30 1.474(8) ?
N1 C2 1.494(9) ?
N1 C20 1.498(9) ?
C2 C11 1.503(9) ?
C3 N4 1.485(8) ?
C3 C13 1.493(9) ?
N4 C40 1.474(8) ?
N4 C50 1.482(8) ?
C11 C16 1.362(9) ?
C11 C12 1.398(9) ?
C12 C13 1.412(8) ?
C13 C14 1.391(8) ?
C14 C15 1.368(9) ?
C15 C16 1.406(9) ?
C15 C17 1.515(9) ?
C20 C21 1.502(10) ?
C21 C22 1.382(10) ?
C21 C26 1.394(9) ?
C22 C23 1.368(10) ?
C23 C24 1.402(10) ?
C23 C27 1.460(11) ?
C24 C25 1.352(11) ?
C25 C26 1.405(10) ?
C25 C28 1.506(10) ?
C30 C31 1.490(11) ?
C31 N32 1.330(10) ?
C31 C36 1.381(11) ?
N32 C33 1.354(9) ?
C33 C34 1.358(12) ?
C34 C35 1.373(15) ?
C35 C36 1.369(14) ?
C40 C41 1.515(9) ?
C41 N42 1.330(8) ?
C41 C46 1.380(10) ?
N42 C43 1.344(8) ?
C43 C44 1.371(11) ?
C44 C45 1.388(12) ?
C45 C46 1.374(11) ?
C50 C51 1.519(9) ?
C51 C52 1.372(11) ?
C51 C56 1.381(10) ?
C52 C53 1.391(12) ?
C53 C54 1.348(13) ?
C54 C55 1.347(14) ?
C55 C56 1.392(11) ?
O61 C60 1.241(8) ?
O62 C60 1.247(8) ?
C60 C61 1.519(9) ?
C61 C66 1.343(12) ?
C61 C62 1.345(11) ?
C62 C63 1.395(11) ?
C63 C64 1.327(14) ?
C64 C65 1.341(16) ?
C65 C66 1.402(13) ?
O71 C70 1.236(9) ?
O72 C70 1.244(8) ?
C70 C71 1.525(11) ?
C71 C76 1.371(16) ?
C71 C72 1.392(14) ?
C72 C73 1.455(18) ?
C73 C74 1.39(3) ?
C74 C75 1.33(3) ?
C75 C76 1.389(19) ?
O80 C81 1.441(12) ?
C81 C83 1.490(16) ?
C81 C82 1.566(18) ?
N100 C101 1.167(14) ?
C101 C102 1.392(16) ?
Cl1 O1P 1.372(8) ?
Cl1 O4P 1.403(13) ?
Cl1 O2P 1.404(7) ?
Cl1 O3P' 1.426(15) ?
Cl1 O3P 1.543(10) ?
Cl1 O4P' 1.546(12) ?
O3P O3P' 1.546(19) ?
O3P' O4P 0.91(3) ?
O4P' O4P 1.522(19) ?
O2W O2W' 1.78(3) ?
O90 C91 1.451(18) ?
C91 C93 1.49(2) ?
C91 C92 1.541(19) ?
